data_7249776
loop_
_publ_author_name
'Ramesh, Sreela'
'Sko\<repov\'a, Eli\<ska'
'Ku\<cer\'akov\'a, Monika'
'Zvonicek, Vit'
'Soos, Miroslav'

_publ_section_title
;
 Salt formation of cabozantinib with hydrochloric and hydrobromic acids-
 influence on in-vitro dissolution behavior and food effect
;
_journal_name_full CrystEngComm
_journal_paper_doi 10.1039/D4CE01278J
_journal_year 2025
_chemical_formula_moiety 'C28 H25 Cl1 F1 N3 O5'
_chemical_formula_sum 'C28 H25 Cl F N3 O5'
_chemical_formula_weight 538
_space_group_IT_number 14
_space_group_name_Hall '-P 2ybc'
_space_group_name_H-M_alt 'P 1 21/c 1'
_symmetry_cell_setting monoclinic
_symmetry_Int_Tables_number 14
_symmetry_space_group_name_Hall '-P 2ybc'
_symmetry_space_group_name_H-M 'P 1 21/c 1'
_audit_update_record
;
2024-10-07 deposited with the CCDC.	2025-01-09 downloaded from the CCDC.
;
_cell_angle_alpha 90
_cell_angle_beta 91.6100(18)
_cell_angle_gamma 90
_cell_formula_units_Z 4
_cell_length_a 8.2418(2)
_cell_length_b 15.0392(3)
_cell_length_c 19.9890(4)
_cell_measurement_reflns_used 8299
_cell_measurement_temperature 95.0(2)
_cell_measurement_theta_max 73.04
_cell_measurement_theta_min 5.3
_cell_volume 2476.66(9)
_computing_cell_refinement 'CrysAlisPro 1.171.42.80a (Rigaku OD, 2023)'
_computing_data_collection 'CrysAlisPro 1.171.42.80a (Rigaku OD, 2023)'
_computing_data_reduction 'CrysAlisPro 1.171.42.80a (Rigaku OD, 2023)'
_diffrn_ambient_temperature 95
_diffrn_detector 'CCD plate'
_diffrn_detector_area_resol_mean 5.2027
_diffrn_measured_fraction_theta_full 0.98
_diffrn_measured_fraction_theta_max 0.98
_diffrn_measurement_device 'four-circle diffractometer'
_diffrn_measurement_device_type 'SuperNova, Dual, Cu at home/near, AtlasS2'
_diffrn_measurement_method '\w scans'
_diffrn_radiation_monochromator mirror
_diffrn_radiation_probe x-ray
_diffrn_radiation_source 'X-ray tube'
_diffrn_radiation_type 'Cu K\a'
_diffrn_radiation_wavelength 1.54184
_diffrn_reflns_av_R_equivalents 0.0199
_diffrn_reflns_av_unetI/netI 0.0192
_diffrn_reflns_limit_h_max 10
_diffrn_reflns_limit_h_min -10
_diffrn_reflns_limit_k_max 18
_diffrn_reflns_limit_k_min -13
_diffrn_reflns_limit_l_max 24
_diffrn_reflns_limit_l_min -23
_diffrn_reflns_number 14615
_diffrn_reflns_reduction_process
;
Integration of the CCD images was done by program CrysAlisPro
(Agilent Technologies, 2010). The same program was used for indexing of the
crystal shape and absorption correction.
;
_diffrn_reflns_theta_full 73.37
_diffrn_reflns_theta_max 73.55
_diffrn_reflns_theta_min 3.68
_diffrn_source 'micro-focus sealed X-ray tube'
_exptl_absorpt_coefficient_mu 1.827
_exptl_absorpt_correction_T_max 1
_exptl_absorpt_correction_T_min 0.86
_exptl_absorpt_correction_type multi-scan
_exptl_absorpt_process_details
;
CrysAlisPro 1.171.42.80a (Rigaku Oxford Diffraction, 2023)
Empirical absorption correction using spherical harmonics,
implemented in SCALE3 ABSPACK scaling algorithm.
;
_exptl_crystal_colour white
_exptl_crystal_density_diffrn 1.4428
_exptl_crystal_description 'polygon shape'
_exptl_crystal_F_000 1120
_exptl_crystal_size_max 0.137
_exptl_crystal_size_mid 0.119
_exptl_crystal_size_min 0.084
_refine_diff_density_max 0.18
_refine_diff_density_min -0.28
_refine_ls_extinction_method none
_refine_ls_goodness_of_fit_gt 1.7055
_refine_ls_goodness_of_fit_ref 1.6408
_refine_ls_hydrogen_treatment mixed
_refine_ls_number_constraints 91
_refine_ls_number_parameters 352
_refine_ls_number_reflns 4881
_refine_ls_number_restraints 0
_refine_ls_R_factor_all 0.0376
_refine_ls_R_factor_gt 0.0330
_refine_ls_shift/su_max 0.0169
_refine_ls_shift/su_mean 0.0012
_refine_ls_structure_factor_coef Fsqd
_refine_ls_weighting_details w=1/(\s^2^(I)+0.0016I^2^)
_refine_ls_weighting_scheme sigma
_refine_ls_wR_factor_gt 0.0923
_refine_ls_wR_factor_ref 0.0951
_reflns_number_gt 4294
_reflns_number_total 4881
_reflns_threshold_expression I>3\s(I)
_cod_data_source_file d4ce01278j2.cif
_cod_data_source_block I_CCDC2
_cod_depositor_comments
;
The following automatic conversions were performed:

data item '_diffrn_radiation_probe' value 'X-ray' was changed to
'x-ray' in accordance with the
/home/data/users/saulius/crontab/automatic-downloads/rss-feeds/RSC/lib/dictionaries/cif_core.dic
dictionary named 'cif_core.dic' version 2.4.2 last updated on
2011-04-26.

Automatic conversion script
Id: cif_fix_values 8170 2020-07-09 18:12:32Z antanas 
;
_cod_original_sg_symbol_Hall '-P 2ycb'
_cod_database_code 7249776

loop_
_space_group_symop_id
_space_group_symop_operation_xyz
1 x,y,z
2 -x,y+1/2,-z+1/2
3 -x,-y,-z
4 x,-y+1/2,z+1/2

loop_
_atom_site_label
_atom_site_type_symbol
_atom_site_fract_x
_atom_site_fract_y
_atom_site_fract_z
_atom_site_adp_type
_atom_site_U_iso_or_equiv
_atom_site_site_symmetry_multiplicity
_atom_site_occupancy
_atom_site_calc_flag
_atom_site_refinement_flags
_atom_site_disorder_assembly
_atom_site_disorder_group
Cl1 Cl 0.54743(4) 0.80867(2) 1.012872(16) Uani 0.02537(10) 4 1 d . . .
F1 F 0.10286(11) 0.16094(6) 1.31766(4) Uani 0.0277(2) 4 1 d . . .
O2 O 0.16678(12) 0.62602(6) 0.71661(5) Uani 0.0218(3) 4 1 d . . .
O3 O 0.11481(12) 0.60906(7) 0.40187(5) Uani 0.0242(3) 4 1 d . . .
O4 O 0.37238(13) 0.53874(7) 1.22163(5) Uani 0.0243(3) 4 1 d . . .
O5 O 0.01095(12) 0.72919(6) 0.48124(4) Uani 0.0225(3) 4 1 d . . .
O6 O 0.24693(14) 0.48400(7) 1.02244(5) Uani 0.0276(3) 4 1 d . . .
N1 N 0.28925(14) 0.43098(8) 1.14857(5) Uani 0.0200(3) 4 1 d . . .
N2 N 0.33476(14) 0.61954(8) 0.98980(5) Uani 0.0191(3) 4 1 d . . .
N3 N 0.32900(14) 0.43777(8) 0.58638(6) Uani 0.0205(3) 4 1 d . . .
C1 C 0.34300(15) 0.51360(9) 1.16422(6) Uani 0.0178(3) 4 1 d . . .
C2 C 0.14219(15) 0.59214(9) 0.46750(6) Uani 0.0189(3) 4 1 d . . .
C3 C 0.36138(17) 0.42742(9) 0.65131(7) Uani 0.0221(4) 4 1 d . . .
C4 C 0.22241(16) 0.56185(9) 0.67569(6) Uani 0.0187(3) 4 1 d . . .
C5 C 0.17348(16) 0.55634(9) 0.89420(7) Uani 0.0203(3) 4 1 d . . .
C6 C 0.10275(15) 0.64923(8) 0.57998(6) Uani 0.0174(3) 4 1 d . . .
C7 C 0.28734(16) 0.61596(9) 0.92098(6) Uani 0.0181(3) 4 1 d . . .
C8 C 0.37324(15) 0.57631(8) 1.10640(6) Uani 0.0170(3) 4 1 d . . .
C9 C 0.31056(16) 0.48851(9) 0.69787(6) Uani 0.0219(4) 4 1 d . . .
C10 C 0.25064(16) 0.36262(9) 1.19377(6) Uani 0.0189(3) 4 1 d . . .
C11 C 0.18766(15) 0.57439(8) 0.60643(6) Uani 0.0173(3) 4 1 d . . .
C12 C 0.20862(16) 0.62042(9) 0.78561(6) Uani 0.0198(3) 4 1 d . . .
C13 C 0.25344(16) 0.29303(9) 1.30306(6) Uani 0.0209(3) 4 1 d . . .
C14 C 0.13379(16) 0.55884(9) 0.82580(7) Uani 0.0210(4) 4 1 d . . .
C15 C 0.15637(17) 0.29259(9) 1.16839(6) Uani 0.0216(4) 4 1 d . . .
C16 C 0.22052(15) 0.51858(9) 0.49227(6) Uani 0.0188(3) 4 1 d . . .
C17 C 0.15547(16) 0.22702(9) 1.27657(7) Uani 0.0208(3) 4 1 d . . .
C18 C 0.53808(16) 0.62357(9) 1.11527(7) Uani 0.0216(4) 4 1 d . . .
C19 C 0.30190(16) 0.36174(9) 1.26115(6) Uani 0.0197(3) 4 1 d . . .
C20 C 0.31896(17) 0.68098(9) 0.81143(7) Uani 0.0226(4) 4 1 d . . .
C21 C 0.24534(15) 0.50986(8) 0.56188(6) Uani 0.0179(3) 4 1 d . . .
C22 C 0.08251(15) 0.65922(9) 0.51218(6) Uani 0.0183(3) 4 1 d . . .
C23 C 0.38734(17) 0.67319(9) 1.12918(6) Uani 0.0213(4) 4 1 d . . .
C24 C 0.31303(16) 0.55543(9) 1.03641(6) Uani 0.0180(3) 4 1 d . . .
C25 C 0.18363(18) 0.54739(10) 0.35570(7) Uani 0.0272(4) 4 1 d . . .
C26 C 0.35853(17) 0.67884(9) 0.87952(7) Uani 0.0225(4) 4 1 d . . .
C27 C 0.10763(17) 0.22446(9) 1.20998(7) Uani 0.0228(4) 4 1 d . . .
C28 C -0.05082(17) 0.79770(9) 0.52360(7) Uani 0.0229(4) 4 1 d . . .
H1c3 H 0.421642 0.376194 0.666295 Uiso 0.0265 4 1 d . . .
H1c5 H 0.122591 0.513768 0.922607 Uiso 0.0243 4 1 d . . .
H1c6 H 0.059489 0.692868 0.60966 Uiso 0.0209 4 1 d . . .
H1c9 H 0.335759 0.480367 0.744646 Uiso 0.0262 4 1 d . . .
H1c13 H 0.287703 0.291836 1.349349 Uiso 0.025 4 1 d . . .
H1c14 H 0.055294 0.51818 0.806899 Uiso 0.0252 4 1 d . . .
H1c15 H 0.125056 0.291606 1.121769 Uiso 0.0259 4 1 d . . .
H1c16 H 0.258149 0.473401 0.462528 Uiso 0.0226 4 1 d . . .
H1c18 H 0.589382 0.605301 1.156739 Uiso 0.0259 4 1 d . . .
H2c18 H 0.576605 0.640642 1.072251 Uiso 0.0259 4 1 d . . .
H1c19 H 0.370419 0.408433 1.278533 Uiso 0.0236 4 1 d . . .
H1c20 H 0.367872 0.724061 0.782845 Uiso 0.0271 4 1 d . . .
H1c23 H 0.360938 0.71181 1.09221 Uiso 0.0256 4 1 d . . .
H2c23 H 0.373708 0.676489 1.176651 Uiso 0.0256 4 1 d . . .
H1c25 H 0.168116 0.569315 0.310874 Uiso 0.0326 4 1 d . . .
H2c25 H 0.29762 0.540924 0.365718 Uiso 0.0326 4 1 d . . .
H3c25 H 0.131154 0.490725 0.359664 Uiso 0.0326 4 1 d . . .
H1c26 H 0.435132 0.720781 0.898131 Uiso 0.027 4 1 d . . .
H1c27 H 0.041916 0.176502 1.192758 Uiso 0.0274 4 1 d . . .
H1c28 H -0.084728 0.847599 0.496717 Uiso 0.0274 4 1 d . . .
H2c28 H -0.141759 0.775194 0.547347 Uiso 0.0274 4 1 d . . .
H3c28 H 0.032722 0.816095 0.555049 Uiso 0.0274 4 1 d . . .
H1n2 H 0.388(2) 0.6685(13) 1.0009(9) Uiso 0.023 4 1 d . . .
H1n1 H 0.264(2) 0.4240(12) 1.1072(10) Uiso 0.024 4 1 d . . .
H1n3 H 0.367(2) 0.3968(12) 0.5566(10) Uiso 0.0247 4 1 d . . .

loop_
_atom_site_aniso_label
_atom_site_aniso_type_symbol
_atom_site_aniso_U_11
_atom_site_aniso_U_22
_atom_site_aniso_U_33
_atom_site_aniso_U_12
_atom_site_aniso_U_13
_atom_site_aniso_U_23
Cl1 Cl 0.03072(17) 0.02161(17) 0.02373(16) -0.00536(12) -0.00020(12) 0.00670(12)
F1 F 0.0376(5) 0.0225(4) 0.0233(4) -0.0052(3) 0.0023(3) 0.0077(3)
O2 O 0.0310(5) 0.0217(5) 0.0126(4) 0.0084(4) -0.0002(3) 0.0006(3)
O3 O 0.0326(5) 0.0275(5) 0.0125(4) 0.0074(4) 0.0019(4) -0.0012(4)
O4 O 0.0366(5) 0.0221(5) 0.0140(4) -0.0041(4) -0.0007(4) 0.0007(4)
O5 O 0.0329(5) 0.0207(5) 0.0138(4) 0.0079(4) 0.0016(4) 0.0016(3)
O6 O 0.0473(6) 0.0204(5) 0.0149(4) -0.0092(4) -0.0050(4) 0.0024(4)
N1 N 0.0296(6) 0.0186(5) 0.0117(5) -0.0019(4) -0.0008(4) 0.0009(4)
N2 N 0.0259(5) 0.0173(5) 0.0142(5) -0.0030(4) -0.0004(4) 0.0007(4)
N3 N 0.0245(5) 0.0175(5) 0.0198(5) 0.0026(4) 0.0029(4) -0.0014(4)
C1 C 0.0204(6) 0.0190(6) 0.0142(5) 0.0018(5) 0.0016(4) 0.0015(5)
C2 C 0.0215(6) 0.0211(6) 0.0141(6) -0.0016(5) 0.0023(4) -0.0010(5)
C3 C 0.0252(6) 0.0192(6) 0.0219(6) 0.0043(5) 0.0006(5) 0.0035(5)
C4 C 0.0213(6) 0.0182(6) 0.0167(6) 0.0005(5) 0.0021(5) 0.0000(5)
C5 C 0.0253(6) 0.0194(6) 0.0162(6) 0.0014(5) 0.0015(5) 0.0019(5)
C6 C 0.0209(6) 0.0163(6) 0.0152(6) 0.0005(5) 0.0025(4) -0.0004(5)
C7 C 0.0231(6) 0.0176(6) 0.0136(6) 0.0042(5) 0.0023(5) 0.0013(5)
C8 C 0.0211(6) 0.0162(6) 0.0137(6) 0.0010(4) 0.0008(4) 0.0006(5)
C9 C 0.0261(6) 0.0240(7) 0.0155(6) 0.0040(5) -0.0001(5) 0.0028(5)
C10 C 0.0235(6) 0.0177(6) 0.0155(6) 0.0019(5) 0.0024(5) 0.0011(5)
C11 C 0.0193(6) 0.0170(6) 0.0157(6) -0.0020(5) 0.0014(4) 0.0003(5)
C12 C 0.0259(6) 0.0215(6) 0.0120(5) 0.0078(5) 0.0010(5) 0.0010(5)
C13 C 0.0269(6) 0.0213(6) 0.0145(5) 0.0031(5) 0.0014(5) 0.0020(5)
C14 C 0.0259(6) 0.0192(6) 0.0176(6) 0.0026(5) -0.0019(5) -0.0002(5)
C15 C 0.0299(7) 0.0194(6) 0.0151(6) 0.0016(5) -0.0026(5) 0.0001(5)
C16 C 0.0204(6) 0.0192(6) 0.0170(6) -0.0010(5) 0.0027(5) -0.0036(5)
C17 C 0.0254(6) 0.0164(6) 0.0208(6) 0.0018(5) 0.0043(5) 0.0057(5)
C18 C 0.0245(6) 0.0213(6) 0.0188(6) -0.0042(5) -0.0027(5) 0.0041(5)
C19 C 0.0239(6) 0.0183(6) 0.0169(6) 0.0003(5) 0.0006(5) 0.0005(5)
C20 C 0.0286(7) 0.0231(6) 0.0162(6) 0.0011(5) 0.0037(5) 0.0051(5)
C21 C 0.0193(6) 0.0162(6) 0.0182(6) -0.0009(5) 0.0018(5) 0.0003(5)
C22 C 0.0204(6) 0.0176(6) 0.0171(6) 0.0005(5) 0.0016(4) 0.0014(5)
C23 C 0.0328(7) 0.0166(6) 0.0146(5) -0.0012(5) -0.0002(5) -0.0001(5)
C24 C 0.0224(6) 0.0178(6) 0.0138(5) 0.0017(5) 0.0013(4) 0.0012(5)
C25 C 0.0315(7) 0.0358(8) 0.0146(6) 0.0078(6) 0.0035(5) -0.0061(5)
C26 C 0.0276(7) 0.0225(6) 0.0175(6) -0.0028(5) 0.0008(5) 0.0025(5)
C27 C 0.0271(7) 0.0179(6) 0.0232(6) -0.0008(5) -0.0012(5) 0.0002(5)
C28 C 0.0310(7) 0.0203(6) 0.0174(6) 0.0068(5) 0.0025(5) 0.0011(5)

loop_
_atom_type_symbol
_atom_type_scat_dispersion_real
_atom_type_scat_dispersion_imag
_atom_type_scat_source
C 0.0181 0.0091 'International Tables Vol C tables 4.2.6.8 and 6.1.1.1'
H 0.0000 0.0000 'International Tables Vol C tables 4.2.6.8 and 6.1.1.1'
Cl 0.3639 0.7018 'International Tables Vol C tables 4.2.6.8 and 6.1.1.1'
F 0.0727 0.0534 'International Tables Vol C tables 4.2.6.8 and 6.1.1.1'
N 0.0311 0.0180 'International Tables Vol C tables 4.2.6.8 and 6.1.1.1'
O 0.0492 0.0322 'International Tables Vol C tables 4.2.6.8 and 6.1.1.1'

loop_
_exptl_crystal_face_index_h
_exptl_crystal_face_index_k
_exptl_crystal_face_index_l
_exptl_crystal_face_perp_dist
? ? ? ?

loop_
_geom_angle_atom_site_label_1
_geom_angle_atom_site_label_2
_geom_angle_atom_site_label_3
_geom_angle_site_symmetry_1
_geom_angle_site_symmetry_2
_geom_angle_site_symmetry_3
_geom_angle
_geom_angle_publ_flag
C4 O2 C12 . . . 117.99(10) ?
C2 O3 C25 . . . 116.40(11) ?
C22 O5 C28 . . . 116.57(10) ?
C1 N1 C10 . . . 126.83(11) ?
C1 N1 H1n1 . . . 114.0(12) ?
C10 N1 H1n1 . . . 118.5(12) ?
C7 N2 C24 . . . 126.89(11) ?
C7 N2 H1n2 . . . 113.4(12) ?
C24 N2 H1n2 . . . 119.7(12) ?
C3 N3 C21 . . . 121.91(12) ?
C3 N3 H1n3 . . . 119.6(12) ?
C21 N3 H1n3 . . . 118.5(12) ?
O4 C1 N1 . . . 123.68(12) ?
O4 C1 C8 . . . 119.27(11) ?
N1 C1 C8 . . . 117.01(11) ?
O3 C2 C16 . . . 124.71(12) ?
O3 C2 C22 . . . 114.79(11) ?
C16 C2 C22 . . . 120.50(12) ?
N3 C3 C9 . . . 121.64(12) ?
N3 C3 H1c3 . . . 119.18 ?
C9 C3 H1c3 . . . 119.18 ?
O2 C4 C9 . . . 123.87(11) ?
O2 C4 C11 . . . 115.63(11) ?
C9 C4 C11 . . . 120.49(12) ?
C7 C5 C14 . . . 119.67(12) ?
C7 C5 H1c5 . . . 120.17 ?
C14 C5 H1c5 . . . 120.17 ?
C11 C6 C22 . . . 120.04(12) ?
C11 C6 H1c6 . . . 119.98 ?
C22 C6 H1c6 . . . 119.98 ?
N2 C7 C5 . . . 124.07(12) ?
N2 C7 C26 . . . 116.10(11) ?
C5 C7 C26 . . . 119.80(12) ?
C1 C8 C18 . . . 111.25(10) ?
C1 C8 C23 . . . 112.19(10) ?
C1 C8 C24 . . . 121.44(11) ?
C18 C8 C23 . . . 57.76(9) ?
C18 C8 C24 . . . 118.08(11) ?
C23 C8 C24 . . . 119.73(11) ?
C3 C9 C4 . . . 118.67(12) ?
C3 C9 H1c9 . . . 120.67 ?
C4 C9 H1c9 . . . 120.66 ?
N1 C10 C15 . . . 116.76(11) ?
N1 C10 C19 . . . 123.74(12) ?
C15 C10 C19 . . . 119.50(12) ?
C4 C11 C6 . . . 123.56(11) ?
C4 C11 C21 . . . 117.57(11) ?
C6 C11 C21 . . . 118.84(11) ?
O2 C12 C14 . . . 120.40(12) ?
O2 C12 C20 . . . 117.79(11) ?
C14 C12 C20 . . . 121.73(12) ?
C17 C13 C19 . . . 118.56(12) ?
C17 C13 H1c13 . . . 120.72 ?
C19 C13 H1c13 . . . 120.72 ?
C5 C14 C12 . . . 119.39(12) ?
C5 C14 H1c14 . . . 120.31 ?
C12 C14 H1c14 . . . 120.31 ?
C10 C15 C27 . . . 120.49(12) ?
C10 C15 H1c15 . . . 119.75 ?
C27 C15 H1c15 . . . 119.75 ?
C2 C16 C21 . . . 119.19(12) ?
C2 C16 H1c16 . . . 120.4 ?
C21 C16 H1c16 . . . 120.4 ?
F1 C17 C13 . . . 119.06(11) ?
F1 C17 C27 . . . 118.23(12) ?
C13 C17 C27 . . . 122.72(12) ?
C8 C18 C23 . . . 60.81(9) ?
C8 C18 H1c18 . . . 109.47 ?
C8 C18 H2c18 . . . 109.47 ?
C23 C18 H1c18 . . . 109.47 ?
C23 C18 H2c18 . . . 109.47 ?
H1c18 C18 H2c18 . . . 134.53 ?
C10 C19 C13 . . . 120.03(12) ?
C10 C19 H1c19 . . . 119.98 ?
C13 C19 H1c19 . . . 119.98 ?
C12 C20 C26 . . . 119.05(12) ?
C12 C20 H1c20 . . . 120.48 ?
C26 C20 H1c20 . . . 120.48 ?
N3 C21 C11 . . . 119.69(11) ?
N3 C21 C16 . . . 119.05(11) ?
C11 C21 C16 . . . 121.25(11) ?
O5 C22 C2 . . . 114.47(11) ?
O5 C22 C6 . . . 125.40(12) ?
C2 C22 C6 . . . 120.12(12) ?
C8 C23 C18 . . . 61.43(9) ?
C8 C23 H1c23 . . . 109.47 ?
C8 C23 H2c23 . . . 109.47 ?
C18 C23 H1c23 . . . 109.47 ?
C18 C23 H2c23 . . . 109.47 ?
H1c23 C23 H2c23 . . . 134.37 ?
O6 C24 N2 . . . 122.00(11) ?
O6 C24 C8 . . . 121.64(11) ?
N2 C24 C8 . . . 116.36(11) ?
O3 C25 H1c25 . . . 109.47 ?
O3 C25 H2c25 . . . 109.47 ?
O3 C25 H3c25 . . . 109.47 ?
H1c25 C25 H2c25 . . . 109.47 ?
H1c25 C25 H3c25 . . . 109.47 ?
H2c25 C25 H3c25 . . . 109.47 ?
C7 C26 C20 . . . 120.34(12) ?
C7 C26 H1c26 . . . 119.83 ?
C20 C26 H1c26 . . . 119.83 ?
C15 C27 C17 . . . 118.61(12) ?
C15 C27 H1c27 . . . 120.69 ?
C17 C27 H1c27 . . . 120.69 ?
O5 C28 H1c28 . . . 109.47 ?
O5 C28 H2c28 . . . 109.47 ?
O5 C28 H3c28 . . . 109.47 ?
H1c28 C28 H2c28 . . . 109.47 ?
H1c28 C28 H3c28 . . . 109.47 ?
H2c28 C28 H3c28 . . . 109.47 ?

loop_
_geom_bond_atom_site_label_1
_geom_bond_atom_site_label_2
_geom_bond_site_symmetry_1
_geom_bond_site_symmetry_2
_geom_bond_distance
_geom_bond_publ_flag
F1 C17 . . 1.3675(16) ?
O2 C4 . . 1.3535(16) ?
O2 C12 . . 1.4147(15) ?
O3 C2 . . 1.3492(16) ?
O3 C25 . . 1.4362(18) ?
O4 C1 . . 1.2258(15) ?
O5 C22 . . 1.3481(16) ?
O5 C28 . . 1.4359(16) ?
O6 C24 . . 1.2330(16) ?
N1 C1 . . 1.3529(17) ?
N1 C10 . . 1.4110(17) ?
N1 H1n1 . . 0.85(2) ?
N2 C7 . . 1.4206(16) ?
N2 C24 . . 1.3560(17) ?
N2 H1n2 . . 0.884(19) ?
N3 C3 . . 1.3268(18) ?
N3 C21 . . 1.3681(17) ?
N3 H1n3 . . 0.916(19) ?
C1 C8 . . 1.5178(18) ?
C2 C16 . . 1.3666(18) ?
C2 C22 . . 1.4428(18) ?
C3 C9 . . 1.3812(19) ?
C3 H1c3 . . 0.96 ?
C4 C9 . . 1.3865(19) ?
C4 C11 . . 1.4184(18) ?
C5 C7 . . 1.3938(18) ?
C5 C14 . . 1.3973(18) ?
C5 H1c5 . . 0.96 ?
C6 C11 . . 1.4196(18) ?
C6 C22 . . 1.3692(18) ?
C6 H1c6 . . 0.96 ?
C7 C26 . . 1.3974(19) ?
C8 C18 . . 1.5391(18) ?
C8 C23 . . 1.5300(18) ?
C8 C24 . . 1.5043(17) ?
C9 H1c9 . . 0.96 ?
C10 C15 . . 1.3957(19) ?
C10 C19 . . 1.4003(18) ?
C11 C21 . . 1.4087(18) ?
C12 C14 . . 1.3825(19) ?
C12 C20 . . 1.3772(19) ?
C13 C17 . . 1.3761(19) ?
C13 C19 . . 1.3957(19) ?
C13 H1c13 . . 0.96 ?
C14 H1c14 . . 0.96 ?
C15 C27 . . 1.3861(19) ?
C15 H1c15 . . 0.96 ?
C16 C21 . . 1.4069(18) ?
C16 H1c16 . . 0.96 ?
C17 C27 . . 1.3782(19) ?
C18 C23 . . 1.4823(19) ?
C18 H1c18 . . 0.96 ?
C18 H2c18 . . 0.96 ?
C19 H1c19 . . 0.96 ?
C20 C26 . . 1.3911(19) ?
C20 H1c20 . . 0.96 ?
C23 H1c23 . . 0.96 ?
C23 H2c23 . . 0.96 ?
C25 H1c25 . . 0.96 ?
C25 H2c25 . . 0.96 ?
C25 H3c25 . . 0.96 ?
C26 H1c26 . . 0.96 ?
C27 H1c27 . . 0.96 ?
C28 H1c28 . . 0.96 ?
C28 H2c28 . . 0.96 ?
C28 H3c28 . . 0.96 ?

loop_
_geom_hbond_atom_site_label_D
_geom_hbond_atom_site_label_H
_geom_hbond_atom_site_label_A
_geom_hbond_site_symmetry_D
_geom_hbond_site_symmetry_H
_geom_hbond_site_symmetry_A
_geom_hbond_distance_DH
_geom_hbond_distance_HA
_geom_hbond_distance_DA
_geom_hbond_angle_DHA
_geom_hbond_publ_flag
C5 H1c5 O6 . . . 0.96 2.26 2.8343(16) 117.33 ?
C9 H1c9 O4 . . 3_667 0.96 2.50 3.0578(17) 117.27 ?
C15 H1c15 O5 . . 2_546 0.96 2.50 3.3947(16) 155.16 ?
C19 H1c19 O4 . . . 0.96 2.27 2.8412(16) 117.60 ?
C23 H2c23 O4 . . . 0.96 2.26 2.7445(16) 110.38 ?
C27 H1c27 O3 . . 2_546 0.96 2.48 3.3378(17) 149.11 ?
C28 H1c28 O6 . . 2_556 0.96 2.47 3.3505(17) 152.00 ?
N2 H1n2 Cl1 . . . 0.884(19) 2.490(19) 3.3661(12) 170.9(16) ?
N1 H1n1 O6 . . . 0.85(2) 1.922(19) 2.6579(14) 143.7(17) ?
N1 H1n1 C24 . . . 0.85(2) 2.472(19) 2.9313(17) 114.6(14) ?
N3 H1n3 Cl1 . . 2_646 0.916(19) 2.060(19) 2.9759(12) 177.7(17) ?

loop_
_geom_torsion_atom_site_label_1
_geom_torsion_atom_site_label_2
_geom_torsion_atom_site_label_3
_geom_torsion_atom_site_label_4
_geom_torsion_site_symmetry_1
_geom_torsion_site_symmetry_2
_geom_torsion_site_symmetry_3
_geom_torsion_site_symmetry_4
_geom_torsion
_geom_torsion_publ_flag
? ? ? ? ? ? ? ? ? ?

loop_
_restr_angle_atom_site_label_1
_restr_angle_site_symmetry_1
_restr_angle_atom_site_label_2
_restr_angle_site_symmetry_2
_restr_angle_atom_site_label_3
_restr_angle_site_symmetry_3
_restr_angle_target
_restr_angle_target_weight_param
? ? ? ? ? ? ? ?

loop_
_restr_distance_atom_site_label_1
_restr_distance_site_symmetry_1
_restr_distance_atom_site_label_2
_restr_distance_site_symmetry_2
_restr_distance_target
_restr_distance_target_weight_param
? ? ? ? ? ?

loop_
_restr_equal_angle_atom_site_label_1
_restr_equal_angle_site_symmetry_1
_restr_equal_angle_atom_site_label_2
_restr_equal_angle_site_symmetry_2
_restr_equal_angle_atom_site_label_3
_restr_equal_angle_site_symmetry_3
_restr_equal_angle_class_class_id
_restr_equal_angle_class_target_weight_param
? ? ? ? ? ? ? ?

loop_
_restr_equal_distance_atom_site_label_1
_restr_equal_distance_site_symmetry_1
_restr_equal_distance_atom_site_label_2
_restr_equal_distance_site_symmetry_2
_restr_equal_distance_class_class_id
_restr_equal_distance_class_target_weight_param
? ? ? ? ? ?

loop_
_restr_equal_torsion_atom_site_label_1
_restr_equal_torsion_site_symmetry_1
_restr_equal_torsion_atom_site_label_2
_restr_equal_torsion_site_symmetry_2
_restr_equal_torsion_atom_site_label_3
_restr_equal_torsion_site_symmetry_3
_restr_equal_torsion_atom_site_label_4
_restr_equal_torsion_site_symmetry_4
_restr_equal_torsion_class_class_id
_restr_equal_torsion_class_target_weight_param
? ? ? ? ? ? ? ? ? ?

loop_
_restr_torsion_atom_site_label_1
_restr_torsion_site_symmetry_1
_restr_torsion_atom_site_label_2
_restr_torsion_site_symmetry_2
_restr_torsion_atom_site_label_3
_restr_torsion_site_symmetry_3
_restr_torsion_atom_site_label_4
_restr_torsion_site_symmetry_4
_restr_torsion_angle_target
_restr_torsion_weight_param
? ? ? ? ? ? ? ? ? ?

loop_
_twin_individual_id
_twin_individual_mass_fraction_refined
_twin_individual_twin_matrix_11
_twin_individual_twin_matrix_12
_twin_individual_twin_matrix_13
_twin_individual_twin_matrix_21
_twin_individual_twin_matrix_22
_twin_individual_twin_matrix_23
_twin_individual_twin_matrix_31
_twin_individual_twin_matrix_32
_twin_individual_twin_matrix_33
? ? ? ? ? ? ? ? ? ? ?

loop_
_jana_atom_site_adp_c_label
_jana_atom_site_adp_c_type_symbol
_jana_atom_site_adp_c_111
_jana_atom_site_adp_c_112
_jana_atom_site_adp_c_113
_jana_atom_site_adp_c_122
_jana_atom_site_adp_c_123
_jana_atom_site_adp_c_133
_jana_atom_site_adp_c_222
_jana_atom_site_adp_c_223
_jana_atom_site_adp_c_233
_jana_atom_site_adp_c_333
? ? ? ? ? ? ? ? ? ? ? ?

loop_
_jana_atom_site_adp_d_label
_jana_atom_site_adp_d_type_symbol
_jana_atom_site_adp_d_1111
_jana_atom_site_adp_d_1112
_jana_atom_site_adp_d_1113
_jana_atom_site_adp_d_1122
_jana_atom_site_adp_d_1123
_jana_atom_site_adp_d_1133
_jana_atom_site_adp_d_1222
_jana_atom_site_adp_d_1223
_jana_atom_site_adp_d_1233
_jana_atom_site_adp_d_1333
_jana_atom_site_adp_d_2222
_jana_atom_site_adp_d_2223
_jana_atom_site_adp_d_2233
_jana_atom_site_adp_d_2333
_jana_atom_site_adp_d_3333
? ? ? ? ? ? ? ? ? ? ? ? ? ? ? ? ?

loop_
_jana_atom_site_adp_e_label
_jana_atom_site_adp_e_type_symbol
_jana_atom_site_adp_e_11111
_jana_atom_site_adp_e_11112
_jana_atom_site_adp_e_11113
_jana_atom_site_adp_e_11122
_jana_atom_site_adp_e_11123
_jana_atom_site_adp_e_11133
_jana_atom_site_adp_e_11222
_jana_atom_site_adp_e_11223
_jana_atom_site_adp_e_11233
_jana_atom_site_adp_e_11333
_jana_atom_site_adp_e_12222
_jana_atom_site_adp_e_12223
_jana_atom_site_adp_e_12233
_jana_atom_site_adp_e_12333
_jana_atom_site_adp_e_13333
_jana_atom_site_adp_e_22222
_jana_atom_site_adp_e_22223
_jana_atom_site_adp_e_22233
_jana_atom_site_adp_e_22333
_jana_atom_site_adp_e_23333
_jana_atom_site_adp_e_33333
? ? ? ? ? ? ? ? ? ? ? ? ? ? ? ? ? ? ? ? ? ? ?

loop_
_jana_atom_site_adp_f_label
_jana_atom_site_adp_f_type_symbol
_jana_atom_site_adp_f_111111
_jana_atom_site_adp_f_111112
_jana_atom_site_adp_f_111113
_jana_atom_site_adp_f_111122
_jana_atom_site_adp_f_111123
_jana_atom_site_adp_f_111133
_jana_atom_site_adp_f_111222
_jana_atom_site_adp_f_111223
_jana_atom_site_adp_f_111233
_jana_atom_site_adp_f_111333
_jana_atom_site_adp_f_112222
_jana_atom_site_adp_f_112223
_jana_atom_site_adp_f_112233
_jana_atom_site_adp_f_112333
_jana_atom_site_adp_f_113333
_jana_atom_site_adp_f_122222
_jana_atom_site_adp_f_122223
_jana_atom_site_adp_f_122233
_jana_atom_site_adp_f_122333
_jana_atom_site_adp_f_123333
_jana_atom_site_adp_f_133333
_jana_atom_site_adp_f_222222
_jana_atom_site_adp_f_222223
_jana_atom_site_adp_f_222233
_jana_atom_site_adp_f_222333
_jana_atom_site_adp_f_223333
_jana_atom_site_adp_f_233333
_jana_atom_site_adp_f_333333
? ? ? ? ? ? ? ? ? ? ? ? ? ? ? ? ? ? ? ? ? ? ? ? ? ? ? ? ? ?
